data_7708165
loop_
_publ_author_name
'Matos, Cati\'ucia R. M. O.'
'Sarmiento, Charlie V.'
'C. Silva, Henrique'
'Ferreira, Glaucio B.'
'Guedes, Guilherme P.'
'Nunes, Wallace C.'
'Ronconi, C\'elia M.'

_publ_section_title
;
 Field-induced single-ion magnets exhibiting tri-axial anisotropy in a 1D
 Co(ii) coordination polymer with a rigid ligand
 4,4&#x2032;-(buta-1,3-diyne-1,4-diyl)dibenzoate
;
_journal_name_full 'Dalton Transactions'
_journal_paper_doi 10.1039/D1DT01961A
_journal_year 2021
_chemical_formula_moiety 'C20 H14 O4'
_chemical_formula_sum 'C20 H14 O4'
_chemical_formula_weight 318.31
_space_group_crystal_system triclinic
_space_group_IT_number 2
_space_group_name_Hall '-P 1'
_space_group_name_H-M_alt 'P -1'
_atom_sites_solution_hydrogens geom
_atom_sites_solution_primary difmap
_audit_creation_date 2021-04-11
_audit_creation_method
;
Olex2 1.3
(compiled 2020.11.12 svn.r5f609507 for OlexSys, GUI svn.r6272)
;
_audit_update_record
;
2021-04-13 deposited with the CCDC.	2021-08-16 downloaded from the CCDC.
;
_cell_angle_alpha 75.773(3)
_cell_angle_beta 73.159(2)
_cell_angle_gamma 74.351(3)
_cell_formula_units_Z 2
_cell_length_a 7.0604(4)
_cell_length_b 10.6647(7)
_cell_length_c 11.8334(7)
_cell_measurement_reflns_used 9273
_cell_measurement_temperature 298(2)
_cell_measurement_theta_max 25.62
_cell_measurement_theta_min 2.46
_cell_volume 807.50(9)
_computing_cell_refinement 'SAINT V8.38A (Bruker AXS Inc., 2017)'
_computing_data_collection 'Bruker Instrument Service vV6.2.6'
_computing_data_reduction 'SAINT V8.38A (Bruker AXS Inc., 2017)'
_computing_molecular_graphics 'Olex2 1.3 (Dolomanov et al., 2009)'
_computing_publication_material 'Olex2 1.3 (Dolomanov et al., 2009)'
_computing_structure_refinement 'SHELXL 2014/7 (Sheldrick, 2015)'
_diffrn_ambient_temperature 298(2)
_diffrn_measured_fraction_theta_full 0.995
_diffrn_measured_fraction_theta_max 0.995
_diffrn_measurement_device_type 'Bruker D8-Venture'
_diffrn_measurement_method '\f and \w scans'
_diffrn_radiation_type MoK\a
_diffrn_radiation_wavelength 0.71073
_diffrn_reflns_av_R_equivalents 0.0438
_diffrn_reflns_av_unetI/netI 0.0227
_diffrn_reflns_Laue_measured_fraction_full 0.995
_diffrn_reflns_Laue_measured_fraction_max 0.995
_diffrn_reflns_limit_h_max 8
_diffrn_reflns_limit_h_min -8
_diffrn_reflns_limit_k_max 12
_diffrn_reflns_limit_k_min -12
_diffrn_reflns_limit_l_max 14
_diffrn_reflns_limit_l_min -14
_diffrn_reflns_number 23446
_diffrn_reflns_point_group_measured_fraction_full 0.995
_diffrn_reflns_point_group_measured_fraction_max 0.995
_diffrn_reflns_theta_full 25.024
_diffrn_reflns_theta_max 25.024
_diffrn_reflns_theta_min 2.464
_diffrn_source_current 1.0
_diffrn_source_power 0.05
_diffrn_source_voltage 50.0
_diffrn_standards_number 0
_exptl_absorpt_coefficient_mu 0.091
_exptl_absorpt_correction_T_max 0.7453
_exptl_absorpt_correction_T_min 0.6919
_exptl_absorpt_correction_type multi-scan
_exptl_absorpt_process_details 'SADABS-2016/2 - Bruker AXS area detector scaling and absorption correction.'
_exptl_crystal_colour colourless
_exptl_crystal_colour_primary colourless
_exptl_crystal_density_diffrn 1.309
_exptl_crystal_description neddle
_exptl_crystal_F_000 332
_exptl_crystal_size_max 0.28
_exptl_crystal_size_mid 0.254
_exptl_crystal_size_min 0.164
_refine_diff_density_max 0.189
_refine_diff_density_min -0.199
_refine_diff_density_rms 0.041
_refine_ls_extinction_coef 0.127(18)
_refine_ls_extinction_expression Fc^*^=kFc[1+0.001xFc^2^\l^3^/sin(2\q)]^-1/4^
_refine_ls_extinction_method 'SHELXL-2014/7 (Sheldrick 2014'
_refine_ls_goodness_of_fit_ref 1.112
_refine_ls_hydrogen_treatment constr
_refine_ls_matrix_type full
_refine_ls_number_parameters 220
_refine_ls_number_reflns 2839
_refine_ls_number_restraints 0
_refine_ls_restrained_S_all 1.112
_refine_ls_R_factor_all 0.0735
_refine_ls_R_factor_gt 0.0553
_refine_ls_shift/su_max 0.000
_refine_ls_shift/su_mean 0.000
_refine_ls_structure_factor_coef Fsqd
_refine_ls_weighting_details 'w=1/[\s^2^(Fo^2^)+(0.0565P)^2^+0.5678P] where P=(Fo^2^+2Fc^2^)/3'
_refine_ls_weighting_scheme calc
_refine_ls_wR_factor_gt 0.1416
_refine_ls_wR_factor_ref 0.1583
_reflns_Friedel_coverage 0.000
_reflns_number_gt 2208
_reflns_number_total 2853
_reflns_threshold_expression 'I > 2\s(I)'
_cod_data_source_file d1dt01961a2.cif
_cod_data_source_block 4
_cod_database_code 7708165
_shelx_shelxl_version_number 2014/7
_publcif_funding_html
;
;
_shelx_space_group_comment
;
The symmetry employed for this shelxl refinement is uniquely defined
by the following loop, which should always be used as a source of
symmetry information in preference to the above space-group names.
They are only intended as comments.
;
_shelx_estimated_absorpt_t_max 0.985
_shelx_estimated_absorpt_t_min 0.975
_olex2_refinement_description
;
1.a Aromatic/amide H refined with riding coordinates:
 C4(H4), C5(H5), C12(H12), C13(H13), C17(H17), C18(H18), C19(H19), C20(H20)
1.b Idealised Me refined as rotating group:
 C1(H1A,H1B,H1C), C16(H16A,H16B,H16C)
;
_olex2_submission_special_instructions 'No special instructions were received'

loop_
_space_group_symop_operation_xyz
'x, y, z'
'-x, -y, -z'

loop_
_atom_site_label
_atom_site_type_symbol
_atom_site_fract_x
_atom_site_fract_y
_atom_site_fract_z
_atom_site_U_iso_or_equiv
_atom_site_adp_type
_atom_site_occupancy
_atom_site_site_symmetry_order
_atom_site_calc_flag
_atom_site_refinement_flags_posn
_atom_site_refinement_flags_adp
_atom_site_refinement_flags_occupancy
_atom_site_disorder_assembly
_atom_site_disorder_group
O1 O 1.5985(2) 0.10212(18) 0.31046(16) 0.0524(5) Uani 1 1 d . . . . .
O2 O -0.4659(2) 0.83910(18) 1.16780(15) 0.0526(5) Uani 1 1 d . . . . .
O3 O -0.5912(3) 0.8538(2) 1.01170(19) 0.0725(7) Uani 1 1 d . . . . .
O4 O 1.7734(3) 0.1535(2) 0.4141(2) 0.0746(7) Uani 1 1 d . . . . .
C1 C 1.7849(4) 0.0339(3) 0.2409(2) 0.0548(7) Uani 1 1 d . . . . .
H1A H 1.8843 0.0875 0.2174 0.082 Uiso 1 1 calc R U . . .
H1B H 1.7604 0.0179 0.1705 0.082 Uiso 1 1 calc R U . . .
H1C H 1.8338 -0.0490 0.2885 0.082 Uiso 1 1 calc R U . . .
C2 C 1.6145(3) 0.1575(2) 0.3953(2) 0.0410(6) Uani 1 1 d . . . . .
C3 C 1.4144(3) 0.2233(2) 0.46240(19) 0.0375(5) Uani 1 1 d . . . . .
C4 C 1.2342(3) 0.2068(2) 0.4505(2) 0.0431(6) Uani 1 1 d . . . . .
H4 H 1.2358 0.1545 0.3977 0.052 Uiso 1 1 calc R U . . .
C5 C 1.0521(3) 0.2672(2) 0.5165(2) 0.0447(6) Uani 1 1 d . . . . .
H5 H 0.9315 0.2555 0.5079 0.054 Uiso 1 1 calc R U . . .
C6 C 1.0472(3) 0.3460(2) 0.59608(19) 0.0394(5) Uani 1 1 d . . . . .
C7 C 0.8563(4) 0.4069(2) 0.6642(2) 0.0425(6) Uani 1 1 d . . . . .
C8 C 0.6910(4) 0.4554(2) 0.7182(2) 0.0444(6) Uani 1 1 d . . . . .
C9 C 0.5025(4) 0.5126(2) 0.7779(2) 0.0447(6) Uani 1 1 d . . . . .
C10 C 0.3352(4) 0.5631(2) 0.8286(2) 0.0447(6) Uani 1 1 d . . . . .
C11 C 0.1376(3) 0.6255(2) 0.8874(2) 0.0407(6) Uani 1 1 d . . . . .
C12 C -0.0271(4) 0.6479(2) 0.8377(2) 0.0482(6) Uani 1 1 d . . . . .
H12 H -0.0093 0.6208 0.7657 0.058 Uiso 1 1 calc R U . . .
C13 C -0.2165(4) 0.7098(2) 0.8945(2) 0.0468(6) Uani 1 1 d . . . . .
H13 H -0.3258 0.7244 0.8606 0.056 Uiso 1 1 calc R U . . .
C14 C -0.2451(3) 0.7505(2) 1.0020(2) 0.0390(5) Uani 1 1 d . . . . .
C15 C -0.4517(4) 0.8191(2) 1.0585(2) 0.0441(6) Uani 1 1 d . . . . .
C16 C -0.6601(4) 0.9090(3) 1.2266(3) 0.0631(8) Uani 1 1 d . . . . .
H16A H -0.6903 0.9968 1.1814 0.095 Uiso 1 1 calc R U . . .
H16B H -0.6570 0.9140 1.3059 0.095 Uiso 1 1 calc R U . . .
H16C H -0.7625 0.8628 1.2318 0.095 Uiso 1 1 calc R U . . .
C17 C 0.1086(3) 0.6663(2) 0.9953(2) 0.0460(6) Uani 1 1 d . . . . .
H17 H 0.2175 0.6516 1.0296 0.055 Uiso 1 1 calc R U . . .
C18 C -0.0819(4) 0.7288(2) 1.0517(2) 0.0444(6) Uani 1 1 d . . . . .
H18 H -0.1002 0.7563 1.1236 0.053 Uiso 1 1 calc R U . . .
C19 C 1.4101(3) 0.3027(2) 0.5407(2) 0.0452(6) Uani 1 1 d . . . . .
H19 H 1.5309 0.3149 0.5487 0.054 Uiso 1 1 calc R U . . .
C20 C 1.2284(4) 0.3635(2) 0.6065(2) 0.0460(6) Uani 1 1 d . . . . .
H20 H 1.2273 0.4168 0.6584 0.055 Uiso 1 1 calc R U . . .

loop_
_atom_site_aniso_label
_atom_site_aniso_U_11
_atom_site_aniso_U_22
_atom_site_aniso_U_33
_atom_site_aniso_U_23
_atom_site_aniso_U_13
_atom_site_aniso_U_12
O1 0.0377(9) 0.0618(11) 0.0618(11) -0.0308(9) -0.0117(8) 0.0001(8)
O2 0.0416(10) 0.0586(11) 0.0514(10) -0.0195(8) -0.0046(8) 0.0011(8)
O3 0.0439(11) 0.0979(17) 0.0779(14) -0.0315(12) -0.0233(10) 0.0047(10)
O4 0.0347(10) 0.1107(18) 0.0930(16) -0.0549(13) -0.0192(10) -0.0021(10)
C1 0.0434(14) 0.0555(16) 0.0621(16) -0.0262(13) -0.0058(12) 0.0017(11)
C2 0.0393(13) 0.0415(13) 0.0444(13) -0.0101(10) -0.0137(10) -0.0066(10)
C3 0.0357(12) 0.0394(12) 0.0379(12) -0.0076(9) -0.0124(9) -0.0045(9)
C4 0.0379(12) 0.0516(14) 0.0453(13) -0.0187(11) -0.0116(10) -0.0081(10)
C5 0.0317(11) 0.0580(15) 0.0489(13) -0.0157(11) -0.0104(10) -0.0106(10)
C6 0.0351(12) 0.0425(12) 0.0356(11) -0.0051(10) -0.0072(9) -0.0035(10)
C7 0.0430(13) 0.0416(13) 0.0405(12) -0.0064(10) -0.0086(10) -0.0074(10)
C8 0.0444(14) 0.0426(13) 0.0420(13) -0.0073(10) -0.0056(11) -0.0082(11)
C9 0.0460(14) 0.0415(13) 0.0434(13) -0.0084(10) -0.0049(11) -0.0094(11)
C10 0.0467(14) 0.0385(13) 0.0447(13) -0.0066(10) -0.0040(11) -0.0107(10)
C11 0.0384(12) 0.0360(12) 0.0426(12) -0.0077(9) -0.0012(10) -0.0083(9)
C12 0.0526(15) 0.0503(14) 0.0445(13) -0.0197(11) -0.0101(11) -0.0071(11)
C13 0.0440(14) 0.0494(14) 0.0516(14) -0.0123(11) -0.0185(11) -0.0069(11)
C14 0.0385(12) 0.0359(12) 0.0411(12) -0.0053(9) -0.0088(10) -0.0076(9)
C15 0.0395(13) 0.0403(13) 0.0510(14) -0.0062(10) -0.0093(11) -0.0098(10)
C16 0.0479(15) 0.0622(17) 0.0649(17) -0.0193(14) 0.0023(13) 0.0018(13)
C17 0.0364(12) 0.0540(15) 0.0481(13) -0.0118(11) -0.0113(10) -0.0072(10)
C18 0.0432(13) 0.0515(14) 0.0400(12) -0.0152(11) -0.0074(10) -0.0092(11)
C19 0.0358(12) 0.0545(14) 0.0526(14) -0.0164(11) -0.0170(10) -0.0083(10)
C20 0.0464(13) 0.0505(14) 0.0455(13) -0.0196(11) -0.0129(11) -0.0054(11)

loop_
_atom_type_symbol
_atom_type_description
_atom_type_scat_dispersion_real
_atom_type_scat_dispersion_imag
_atom_type_scat_source
C C 0.0033 0.0016 'International Tables Vol C Tables 4.2.6.8 and 6.1.1.4'
H H 0.0000 0.0000 'International Tables Vol C Tables 4.2.6.8 and 6.1.1.4'
O O 0.0106 0.0060 'International Tables Vol C Tables 4.2.6.8 and 6.1.1.4'

loop_
_exptl_crystal_face_index_h
_exptl_crystal_face_index_k
_exptl_crystal_face_index_l
_exptl_crystal_face_perp_dist
1.00 -1.00 -3.00 0.1030
-3.00 -2.00 0.00 0.0860
0.00 1.00 2.00 0.0830
2.00 3.00 3.00 0.0970
0.00 -3.00 1.00 0.0580
0.00 1.00 0.00 0.0670
0.00 -1.00 -3.00 0.1230
-3.00 -1.00 -3.00 0.1110

loop_
_geom_angle_atom_site_label_1
_geom_angle_atom_site_label_2
_geom_angle_atom_site_label_3
_geom_angle
_geom_angle_site_symmetry_1
_geom_angle_site_symmetry_3
_geom_angle_publ_flag
C2 O1 C1 116.73(19) . . ?
C15 O2 C16 115.9(2) . . ?
O1 C1 H1A 109.5 . . ?
O1 C1 H1B 109.5 . . ?
O1 C1 H1C 109.5 . . ?
H1A C1 H1B 109.5 . . ?
H1A C1 H1C 109.5 . . ?
H1B C1 H1C 109.5 . . ?
O1 C2 C3 112.41(19) . . ?
O4 C2 O1 122.7(2) . . ?
O4 C2 C3 124.9(2) . . ?
C4 C3 C2 122.2(2) . . ?
C4 C3 C19 119.3(2) . . ?
C19 C3 C2 118.44(19) . . ?
C3 C4 H4 119.8 . . ?
C5 C4 C3 120.3(2) . . ?
C5 C4 H4 119.8 . . ?
C4 C5 H5 119.7 . . ?
C4 C5 C6 120.5(2) . . ?
C6 C5 H5 119.7 . . ?
C5 C6 C7 119.5(2) . . ?
C20 C6 C5 118.9(2) . . ?
C20 C6 C7 121.7(2) . . ?
C8 C7 C6 176.5(3) . . ?
C7 C8 C9 178.9(3) . . ?
C10 C9 C8 178.7(3) . . ?
C9 C10 C11 178.8(3) . . ?
C12 C11 C10 121.0(2) . . ?
C12 C11 C17 119.1(2) . . ?
C17 C11 C10 119.9(2) . . ?
C11 C12 H12 119.8 . . ?
C13 C12 C11 120.4(2) . . ?
C13 C12 H12 119.8 . . ?
C12 C13 H13 119.8 . . ?
C12 C13 C14 120.4(2) . . ?
C14 C13 H13 119.8 . . ?
C13 C14 C15 118.2(2) . . ?
C18 C14 C13 119.4(2) . . ?
C18 C14 C15 122.3(2) . . ?
O2 C15 C14 112.7(2) . . ?
O3 C15 O2 123.0(2) . . ?
O3 C15 C14 124.3(2) . . ?
O2 C16 H16A 109.5 . . ?
O2 C16 H16B 109.5 . . ?
O2 C16 H16C 109.5 . . ?
H16A C16 H16B 109.5 . . ?
H16A C16 H16C 109.5 . . ?
H16B C16 H16C 109.5 . . ?
C11 C17 H17 119.9 . . ?
C18 C17 C11 120.1(2) . . ?
C18 C17 H17 119.9 . . ?
C14 C18 C17 120.5(2) . . ?
C14 C18 H18 119.8 . . ?
C17 C18 H18 119.8 . . ?
C3 C19 H19 119.8 . . ?
C20 C19 C3 120.5(2) . . ?
C20 C19 H19 119.8 . . ?
C6 C20 H20 119.8 . . ?
C19 C20 C6 120.5(2) . . ?
C19 C20 H20 119.8 . . ?

loop_
_geom_bond_atom_site_label_1
_geom_bond_atom_site_label_2
_geom_bond_distance
_geom_bond_site_symmetry_2
_geom_bond_publ_flag
O1 C1 1.445(3) . ?
O1 C2 1.328(3) . ?
O2 C15 1.333(3) . ?
O2 C16 1.439(3) . ?
O3 C15 1.197(3) . ?
O4 C2 1.193(3) . ?
C1 H1A 0.9600 . ?
C1 H1B 0.9600 . ?
C1 H1C 0.9600 . ?
C2 C3 1.486(3) . ?
C3 C4 1.381(3) . ?
C3 C19 1.390(3) . ?
C4 H4 0.9300 . ?
C4 C5 1.377(3) . ?
C5 H5 0.9300 . ?
C5 C6 1.396(3) . ?
C6 C7 1.429(3) . ?
C6 C20 1.386(3) . ?
C7 C8 1.201(3) . ?
C8 C9 1.368(3) . ?
C9 C10 1.204(3) . ?
C10 C11 1.428(3) . ?
C11 C12 1.390(3) . ?
C11 C17 1.392(3) . ?
C12 H12 0.9300 . ?
C12 C13 1.377(3) . ?
C13 H13 0.9300 . ?
C13 C14 1.387(3) . ?
C14 C15 1.486(3) . ?
C14 C18 1.382(3) . ?
C16 H16A 0.9600 . ?
C16 H16B 0.9600 . ?
C16 H16C 0.9600 . ?
C17 H17 0.9300 . ?
C17 C18 1.383(3) . ?
C18 H18 0.9300 . ?
C19 H19 0.9300 . ?
C19 C20 1.376(3) . ?
C20 H20 0.9300 . ?

loop_
_geom_torsion_atom_site_label_1
_geom_torsion_atom_site_label_2
_geom_torsion_atom_site_label_3
_geom_torsion_atom_site_label_4
_geom_torsion
_geom_torsion_site_symmetry_1
_geom_torsion_site_symmetry_2
_geom_torsion_site_symmetry_3
_geom_torsion_site_symmetry_4
_geom_torsion_publ_flag
O1 C2 C3 C4 10.8(3) . . . . ?
O1 C2 C3 C19 -170.1(2) . . . . ?
O4 C2 C3 C4 -169.2(3) . . . . ?
O4 C2 C3 C19 10.0(4) . . . . ?
C1 O1 C2 O4 0.7(4) . . . . ?
C1 O1 C2 C3 -179.27(19) . . . . ?
C2 C3 C4 C5 178.5(2) . . . . ?
C2 C3 C19 C20 -178.7(2) . . . . ?
C3 C4 C5 C6 0.0(4) . . . . ?
C3 C19 C20 C6 0.3(4) . . . . ?
C4 C3 C19 C20 0.5(4) . . . . ?
C4 C5 C6 C7 -179.6(2) . . . . ?
C4 C5 C6 C20 0.8(4) . . . . ?
C5 C6 C20 C19 -0.9(4) . . . . ?
C7 C6 C20 C19 179.4(2) . . . . ?
C10 C11 C12 C13 -179.1(2) . . . . ?
C10 C11 C17 C18 179.0(2) . . . . ?
C11 C12 C13 C14 -0.1(4) . . . . ?
C11 C17 C18 C14 0.4(4) . . . . ?
C12 C11 C17 C18 -0.3(4) . . . . ?
C12 C13 C14 C15 178.9(2) . . . . ?
C12 C13 C14 C18 0.2(4) . . . . ?
C13 C14 C15 O2 172.4(2) . . . . ?
C13 C14 C15 O3 -8.0(4) . . . . ?
C13 C14 C18 C17 -0.3(4) . . . . ?
C15 C14 C18 C17 -179.0(2) . . . . ?
C16 O2 C15 O3 -1.6(4) . . . . ?
C16 O2 C15 C14 178.0(2) . . . . ?
C17 C11 C12 C13 0.1(4) . . . . ?
C18 C14 C15 O2 -8.9(3) . . . . ?
C18 C14 C15 O3 170.7(3) . . . . ?
C19 C3 C4 C5 -0.7(4) . . . . ?
